data_1577163
loop_
_publ_author_name
'Leypold, Mario'
'Poli, Lorenzo'
'Earl, Max'
'Putra, Okky D.'
'Kwapien, Karolina'
'Lewis, Richard J.'
'Murphy, John J.'
'Passamonti, Marta'
'von Sydow, Lena M.'
'Spelling, Victor'
'Asproudis, Ioannis'
'Sardana, Malvika'
'Gatti, Claudia'
'Seki, Hikaru'
'Lemaitre, Thomas'
'Juskaite, Radvile'
'Gopalakrishnan, Ranganath'
'Francis, Stuart J.'
'Gardelli, Cristina'
'Norrby, Per-Ola'
'Czechtizky, Werngard'

_publ_section_title
;
 Regioselective synthesis of aza-saccharins via anionic [1,4] Fries-type
 rearrangement of aryl sulfonimidoyl fluorides
;
_journal_name_full 'Chemical Science'
_journal_paper_doi 10.1039/D6SC00432F
_journal_year 2026
_chemical_formula_moiety 'C35 H41 N5 O6 S2, 1.5(C2 H6 O S)'
_chemical_formula_sum 'C38 H50 N5 O7.5 S3.5'
_chemical_formula_weight 809.04
_space_group_crystal_system triclinic
_space_group_IT_number 2
_space_group_name_Hall '-P 1'
_space_group_name_H-M_alt 'P -1'
_atom_sites_solution_hydrogens geom
_atom_sites_solution_primary dual
_audit_creation_date 2022-12-13
_audit_creation_method
;
Olex2 1.5
(compiled 2022.04.07 svn.rca3783a0 for OlexSys, GUI svn.r6498)
;
_audit_update_record
;
2025-12-18 deposited with the CCDC.	2026-04-17 downloaded from the CCDC.
;
_cell_angle_alpha 77.3590(10)
_cell_angle_beta 83.203(2)
_cell_angle_gamma 70.348(2)
_cell_formula_units_Z 4
_cell_length_a 14.2490(4)
_cell_length_b 17.0030(3)
_cell_length_c 18.6346(2)
_cell_measurement_reflns_used 34686
_cell_measurement_temperature 100(2)
_cell_measurement_theta_max 73.2550
_cell_measurement_theta_min 2.8130
_cell_volume 4143.76(15)
_computing_cell_refinement 'CrysAlisPro 1.171.42.46a (Rigaku OD, 2022)'
_computing_data_collection 'CrysAlisPro 1.171.42.46a (Rigaku OD, 2022)'
_computing_data_reduction 'CrysAlisPro 1.171.42.46a (Rigaku OD, 2022)'
_computing_molecular_graphics 'Olex2 1.5 (Dolomanov et al., 2009)'
_computing_publication_material 'Olex2 1.5 (Dolomanov et al., 2009)'
_computing_structure_refinement 'SHELXL 2018/3 (Sheldrick, 2015)'
_computing_structure_solution 'SHELXT  (Sheldrick, 2015)'
_diffrn_ambient_environment N~2~
_diffrn_ambient_temperature 100(2)
_diffrn_detector 'Hybrid Pixel Array Detector'
_diffrn_detector_area_resol_mean 10.0000
_diffrn_detector_type 'HyPix-Arc 100'
_diffrn_measured_fraction_theta_full 0.999
_diffrn_measured_fraction_theta_max 0.999
_diffrn_measurement_details
;
List of Runs (angles in degrees, time in seconds):

  # Type    Start    End  Width  t~exp~   \w     \q     \k     \f   Frames
#--------------------------------------------------------------------------
  1  \w    -28.00  39.00   0.50    3.79    --   50.70 -34.00   8.00  134
  2  \w     31.00 130.00   0.50    3.79    --   50.70  34.00 166.00  198
  3  \w   -130.00 -31.00   0.50    3.79    --  -51.20 -34.00   8.00  198
  4  \w    -39.00  28.00   0.50    3.79    --  -51.20  34.00 166.00  134
  5  \w    -39.00  -1.00   0.50   11.53    --  -79.95  34.00 166.00   76
  6  \w   -159.00 -60.00   0.50   11.53    --  -79.95 -34.00   8.00  198
  7  \w     77.00 176.00   0.50   11.53    --   96.59  34.00 166.00  198
  8  \w     88.00 178.00   0.50   11.53    --  108.39  34.00 166.00  180
  9  \w    -65.00 -36.00   0.50    3.79    --   12.00 171.00 -90.83   58
 10  \w     -7.00  22.00   0.50    3.79    --   32.00  97.00-149.61   58
 11  \w      2.00  29.00   0.50    3.79    --   36.00  90.00 -29.30   54
 12  \w      1.00  27.00   0.50    3.79    --   36.00  92.00-139.76   52
 13  \w    -71.00  -5.00   0.50   11.53    --  -79.95  61.00   0.00  132
 14  \w    -35.00   0.00   0.50   11.53    --  -79.95  30.00 -90.00   70
 15  \w    -35.00   0.00   0.50   11.53    --  -79.95  30.00 120.00   70
 16  \w    -35.00   0.00   0.50   11.53    --  -79.95  30.00 -30.00   70
 17  \w   -159.00 -68.00   0.50   11.53    --  -88.50 -72.00 -43.90  182
 18  \w     19.00  51.00   0.50   11.53    --   96.59 -45.00 -60.00   64
 19  \w     28.00 105.00   0.50   11.53    --   96.59 -95.00-180.00  154
 20  \w     19.00  51.00   0.50   11.53    --   96.59 -45.00-180.00   64
 21  \w     22.00  71.00   0.50   11.53    --   96.59 -61.00   0.00   98
 22  \w     19.00  51.00   0.50   11.53    --   96.59 -45.00  30.00   64
 23  \w     19.00  51.00   0.50   11.53    --   96.59 -45.00 -30.00   64
 24  \w     19.00  51.00   0.50   11.53    --   96.59 -45.00 150.00   64
 25  \w     34.00 112.00   0.50   11.53    --   96.59-125.00 120.00  156
 26  \w     19.00  51.00   0.50   11.53    --   96.59 -45.00 -90.00   64
 27  \w     95.00 171.00   0.50   11.53    --   96.59 125.00  30.00  152
 28  \w     28.00 105.00   0.50   11.53    --   96.59 -95.00 -30.00  154
 29  \w     28.00 105.00   0.50   11.53    --   96.59 -95.00 120.00  154
 30  \w     32.00 106.00   0.50   11.53    --  102.49 -99.00 116.46  148
 31  \w     40.00 105.00   0.50   11.53    --  108.39 -95.00 150.00  130
 32  \w     92.00 178.00   0.50   11.53    --  108.39  45.00  30.00  172
 33  \w     40.00 105.00   0.50   11.53    --  108.39 -95.00-120.00  130
 34  \w     34.00  71.00   0.50   11.53    --  108.39 -61.00 150.00   74
 35  \w     34.00  71.00   0.50   11.53    --  108.39 -61.00-180.00   74
 36  \w     34.00  71.00   0.50   11.53    --  108.39 -61.00  30.00   74
 37  \w     34.00  71.00   0.50   11.53    --  108.39 -61.00-150.00   74
 38  \w     34.00 112.00   0.50   11.53    --  108.39-125.00 150.00  156
 39  \w     34.00 112.00   0.50   11.53    --  108.39-125.00   0.00  156
 40  \w     40.00 105.00   0.50   11.53    --  108.39 -95.00   0.00  130
 41  \w     16.00  43.00   0.50    3.79    --   44.00  79.00   4.10   54
 42  \w     17.00  43.00   0.50    3.79    --   44.00  78.00 -63.69   52
 43  \w     17.00  43.00   0.50    3.79    --   44.00  78.00  55.84   52
 44  \w     16.00  43.00   0.50    3.79    --   44.00  79.00 111.19   54
 45  \w     40.00 135.00   0.50    3.79    --   64.00  72.00 -79.03  190
 46  \w     41.00 135.00   0.50    3.79    --   64.00  71.00-143.69  188
 47  \w   -139.00 -44.00   0.50    3.79    --  -68.00 -72.00 128.45  190
 48  \w   -155.00 -61.00   0.50   11.53    --  -84.00 -70.00  33.99  188
 49  \w   -155.00 -60.00   0.50   11.53    --  -84.00 -71.00-173.51  190
 50  \w   -156.00 -61.00   0.50   11.53    --  -84.00 -68.00  90.11  190
 51  \w   -155.00 -60.00   0.50   11.53    --  -84.00 -71.00  -7.34  190
 52  \w   -160.00 -65.00   0.50   11.53    --  -88.50 -70.00-140.17  190
 53  \w   -159.00 -65.00   0.50   11.53    --  -88.50 -71.00 -79.05  188
 54  \w   -159.00 -65.00   0.50   11.53    --  -88.50 -71.00-108.29  188
;
_diffrn_measurement_device 'four-circle diffractometer'
_diffrn_measurement_device_type 'XtaLAB Synergy, Dualflex, HyPix-Arc 100'
_diffrn_measurement_method '\w scans'
_diffrn_orient_matrix_type 'CrysAlisPro convention (1999,Acta A55,543-557)'
_diffrn_orient_matrix_UB_11 0.0560922000
_diffrn_orient_matrix_UB_12 -0.0951560000
_diffrn_orient_matrix_UB_13 0.0014627000
_diffrn_orient_matrix_UB_21 -0.0932550000
_diffrn_orient_matrix_UB_22 -0.0219223000
_diffrn_orient_matrix_UB_23 0.0363693000
_diffrn_orient_matrix_UB_31 -0.0369961000
_diffrn_orient_matrix_UB_32 0.0085546000
_diffrn_orient_matrix_UB_33 -0.0766205000
_diffrn_radiation_monochromator mirror
_diffrn_radiation_probe x-ray
_diffrn_radiation_type 'Cu K\a'
_diffrn_radiation_wavelength 1.54184
_diffrn_reflns_av_R_equivalents 0.1405
_diffrn_reflns_av_unetI/netI 0.0602
_diffrn_reflns_Laue_measured_fraction_full 0.999
_diffrn_reflns_Laue_measured_fraction_max 0.999
_diffrn_reflns_limit_h_max 16
_diffrn_reflns_limit_h_min -17
_diffrn_reflns_limit_k_max 20
_diffrn_reflns_limit_k_min -20
_diffrn_reflns_limit_l_max 21
_diffrn_reflns_limit_l_min -22
_diffrn_reflns_number 102932
_diffrn_reflns_point_group_measured_fraction_full 0.999
_diffrn_reflns_point_group_measured_fraction_max 0.999
_diffrn_reflns_theta_full 67.498
_diffrn_reflns_theta_max 67.498
_diffrn_reflns_theta_min 2.433
_diffrn_source 'micro-focus sealed X-ray tube'
_diffrn_source_type 'PhotonJet (Cu) X-ray Source'
_exptl_absorpt_coefficient_mu 2.316
_exptl_absorpt_correction_T_max 1.000
_exptl_absorpt_correction_T_min 0.889
_exptl_absorpt_correction_type gaussian
_exptl_absorpt_process_details
;
CrysAlisPro 1.171.42.46a (Rigaku Oxford Diffraction, 2022)
Numerical absorption correction based on gaussian integration over
a multifaceted crystal model
Empirical absorption correction using spherical harmonics,
implemented in SCALE3 ABSPACK scaling algorithm.
;
_exptl_crystal_colour 'clear colourless'
_exptl_crystal_colour_lustre clear
_exptl_crystal_colour_primary colourless
_exptl_crystal_density_diffrn 1.297
_exptl_crystal_description block
_exptl_crystal_F_000 1716
_exptl_crystal_preparation 'The material was recrystallized from DMSO by slow evaporation'
_exptl_crystal_recrystallization_method 'The material was recrystallised from DMSO by slow evaporation'
_exptl_crystal_size_max 0.107
_exptl_crystal_size_mid 0.059
_exptl_crystal_size_min 0.027
_refine_diff_density_max 0.746
_refine_diff_density_min -1.155
_refine_diff_density_rms 0.088
_refine_ls_extinction_method none
_refine_ls_goodness_of_fit_ref 1.042
_refine_ls_hydrogen_treatment constr
_refine_ls_matrix_type full
_refine_ls_number_parameters 1068
_refine_ls_number_reflns 14937
_refine_ls_number_restraints 39
_refine_ls_restrained_S_all 1.041
_refine_ls_R_factor_all 0.0994
_refine_ls_R_factor_gt 0.0855
_refine_ls_shift/su_max 0.000
_refine_ls_shift/su_mean 0.000
_refine_ls_structure_factor_coef Fsqd
_refine_ls_weighting_details 'w=1/[\s^2^(Fo^2^)+(0.1464P)^2^+4.2234P] where P=(Fo^2^+2Fc^2^)/3'
_refine_ls_weighting_scheme calc
_refine_ls_wR_factor_gt 0.2417
_refine_ls_wR_factor_ref 0.2540
_reflns_Friedel_coverage 0.000
_reflns_number_gt 11668
_reflns_number_total 14937
_reflns_threshold_expression 'I > 2\s(I)'
_cod_data_source_file d6sc00432f2.cif
_cod_data_source_block en12950-96_100k
_cod_original_formula_sum 'C38 H50 N5 O7.50 S3.50'
_cod_database_code 1577163
_shelx_shelxl_version_number 2018/3
_chemical_oxdiff_formula 'C H N O S'
_chemical_oxdiff_usercomment Mario
_shelx_space_group_comment
;
The symmetry employed for this shelxl refinement is uniquely defined
by the following loop, which should always be used as a source of
symmetry information in preference to the above space-group names.
They are only intended as comments.
;
_shelx_estimated_absorpt_t_max 0.940
_shelx_estimated_absorpt_t_min 0.790
_olex2_refinement_description
;
1. Fixed Uiso
 At 1.2 times of:
  All C(H) groups, {H70A,H70B,H70C} of C70, All C(H,H) groups, All N(H) groups
 At 1.5 times of:
  {H33A,H33B,H33C} of C33, {H45A,H45B,H45C} of C45, {H49A,H49B,H49C} of C49,
  {H50A,H50B,H50C} of C50, {H35A,H35B,H35C} of C35, {H34A,H34B,H34C} of C34,
  {H10A,H10B,H10C} of C10, {H15A,H15B,H15C} of C15, {H14A,H14B,H14C} of C14,
  {H74A,H74B,H74C} of C74, {H76A,H76B,H76C} of C76A, {H76D,H76E,H76F} of C76B,
  {H77A,H77B,H77C} of C77A, {H77D,H77E,H77F} of C77B, {H72A,H72B,H72C} of C72A,
  {H73A,H73B,H73C} of C73, {H69A,H69B,H69C} of C69, {H51A,H51B,H51C} of C51,
  {H72D,H72E,H72F} of C72B, {H68A,H68B,H68C} of C68, {H71D,H71E,H71F} of C71B,
  {H71A,H71B,H71C} of C71A, {H16A,H16B,H16C} of C16
2. Restrained distances
 S5A-O13A \\sim S5B-O13B
 with sigma of 0.02
 S5A-C72A \\sim S5B-C71B
 with sigma of 0.02
 S5A-C71A \\sim S5B-C72B
 with sigma of 0.02
 O13A-C72A \\sim O13B-C71B
 with sigma of 0.04
 O13A-C71A \\sim O13B-C72B
 with sigma of 0.04
 C72A-C71A \\sim C71B-C72B
 with sigma of 0.04
3. Uiso/Uaniso restraints and constraints
S5B \\sim O13B \\sim C71B \\sim C72B: within 2A with sigma of 0.001 and sigma
for terminal atoms of 0.002 within 2A
4. Rigid body (RIGU) restrains
 S7B, O15B, C76B, C77B
 with sigma for 1-2 distances of 0.004 and sigma for 1-3 distances of 0.004
5. Others
 Sof(S7B)=Sof(O15B)=Sof(C76B)=Sof(H76D)=Sof(H76E)=Sof(H76F)=Sof(C77B)=
 Sof(H77D)=Sof(H77E)=Sof(H77F)=1-FVAR(1)
 Sof(S7A)=Sof(O15A)=Sof(C76A)=Sof(H76A)=Sof(H76B)=Sof(H76C)=Sof(C77A)=
 Sof(H77A)=Sof(H77B)=Sof(H77C)=FVAR(1)
 Sof(S5B)=Sof(O13B)=Sof(C71B)=Sof(H71D)=Sof(H71E)=Sof(H71F)=Sof(C72B)=
 Sof(H72D)=Sof(H72E)=Sof(H72F)=1-FVAR(2)
 Sof(S5A)=Sof(O13A)=Sof(C71A)=Sof(H71A)=Sof(H71B)=Sof(H71C)=Sof(C72A)=
 Sof(H72A)=Sof(H72B)=Sof(H72C)=FVAR(2)
6.a Secondary CH2 refined with riding coordinates:
 C23(H23A,H23B), C24(H24A,H24B), C58(H58A,H58B), C59(H59A,H59B)
6.b Me refined with riding coordinates:
 C71B(H71D,H71E,H71F), C72B(H72D,H72E,H72F), C77B(H77D,H77E,H77F)
6.c Aromatic/amide H refined with riding coordinates:
 N2(H2), N5(H5), C1(H1), C2(H2A), C3(H3), C4(H4), C5(H5A), C8(H8), C18(H18),
 C19(H19), C20(H20), C21(H21), C26(H26), C27(H27), C28(H28), C29(H29), N6(H6),
 N10(H10), C36(H36), C37(H37), C38(H38), C39(H39), C40(H40), C43(H43), C53(H53),
  C54(H54), C55(H55), C56(H56), C61(H61), C62(H62), C63(H63), C64(H64)
6.d Idealised Me refined as rotating group:
 C10(H10A,H10B,H10C), C14(H14A,H14B,H14C), C15(H15A,H15B,H15C), C16(H16A,H16B,
 H16C), C33(H33A,H33B,H33C), C34(H34A,H34B,H34C), C35(H35A,H35B,H35C), C45(H45A,
 H45B,H45C), C49(H49A,H49B,H49C), C50(H50A,H50B,H50C), C51(H51A,H51B,H51C),
 C68(H68A,H68B,H68C), C69(H69A,H69B,H69C), C70(H70A,H70B,H70C), C71A(H71A,H71B,
 H71C), C72A(H72A,H72B,H72C), C73(H73A,H73B,H73C), C74(H74A,H74B,H74C),
 C76A(H76A,H76B,H76C), C76B(H76D,H76E,H76F), C77A(H77A,H77B,H77C)
;
_olex2_exptl_crystal_mounting_method 'The crystal was mounted on a MITIGEN holder in perfluoroether oil'
_olex2_submission_original_sample_id PSX_285
_olex2_submission_special_instructions 'No special instructions were received'
_oxdiff_exptl_absorpt_empirical_details
;
Empirical correction (ABSPACK) includes:
- Absorption correction using spherical harmonics
- Frame scaling
;
_oxdiff_exptl_absorpt_empirical_full_max 2.029
_oxdiff_exptl_absorpt_empirical_full_min 0.452

loop_
_space_group_symop_operation_xyz
'x, y, z'
'-x, -y, -z'

loop_
_atom_site_label
_atom_site_type_symbol
_atom_site_fract_x
_atom_site_fract_y
_atom_site_fract_z
_atom_site_U_iso_or_equiv
_atom_site_adp_type
_atom_site_occupancy
_atom_site_site_symmetry_order
_atom_site_calc_flag
_atom_site_refinement_flags_posn
_atom_site_refinement_flags_adp
_atom_site_refinement_flags_occupancy
_atom_site_disorder_assembly
_atom_site_disorder_group
S1 S 0.99575(8) 0.27116(7) 0.31992(6) 0.0524(3) Uani 1 1 d . . . . .
S2 S 0.48516(9) 0.40089(7) 0.36944(6) 0.0552(3) Uani 1 1 d . . . . .
O1 O 1.0902(2) 0.2257(2) 0.28782(18) 0.0602(8) Uani 1 1 d . . . . .
O2 O 0.9048(4) 0.4744(2) 0.1917(2) 0.0901(13) Uani 1 1 d . . . . .
O3 O 0.9478(2) 0.3379(2) 0.17992(17) 0.0582(7) Uani 1 1 d . . . . .
O4 O 0.4123(3) 0.4007(2) 0.43280(19) 0.0715(9) Uani 1 1 d . . . . .
O5 O 0.4093(3) 0.3243(2) 0.27506(18) 0.0624(8) Uani 1 1 d . . . . .
O6 O 0.3241(2) 0.45343(19) 0.20884(16) 0.0577(8) Uani 1 1 d . . . . .
N1 N 1.0666(3) 0.1184(2) 0.42825(19) 0.0489(8) Uani 1 1 d . . . . .
N2 N 1.0337(3) 0.1970(2) 0.5227(2) 0.0521(8) Uani 1 1 d . . . . .
H2 H 1.011530 0.246947 0.536018 0.063 Uiso 1 1 calc R U . . .
N3 N 0.9943(3) 0.2685(3) 0.4062(2) 0.0550(9) Uani 1 1 d . . . . .
N4 N 0.9551(3) 0.3693(2) 0.2920(2) 0.0570(9) Uani 1 1 d . . . . .
N5 N 0.4234(3) 0.4489(2) 0.2923(2) 0.0565(9) Uani 1 1 d . . . . .
H5 H 0.414953 0.502829 0.273350 0.068 Uiso 1 1 calc R U . . .
C1 C 1.1512(3) -0.0295(3) 0.3742(2) 0.0504(9) Uani 1 1 d . . . . .
H1 H 1.135653 0.023935 0.341422 0.061 Uiso 1 1 calc R U . . .
C2 C 1.1842(3) -0.1034(3) 0.3465(2) 0.0548(10) Uani 1 1 d . . . . .
H2A H 1.190465 -0.100413 0.294729 0.066 Uiso 1 1 calc R U . . .
C3 C 1.2084(4) -0.1821(3) 0.3934(3) 0.0593(11) Uani 1 1 d . . . . .
H3 H 1.231411 -0.233150 0.374303 0.071 Uiso 1 1 calc R U . . .
C4 C 1.1981(4) -0.1849(3) 0.4690(3) 0.0630(12) Uani 1 1 d . . . . .
H4 H 1.214360 -0.238340 0.501778 0.076 Uiso 1 1 calc R U . . .
C5 C 1.1650(4) -0.1118(3) 0.4968(2) 0.0566(11) Uani 1 1 d . . . . .
H5A H 1.158717 -0.115190 0.548581 0.068 Uiso 1 1 calc R U . . .
C6 C 1.1404(3) -0.0325(3) 0.4504(2) 0.0469(9) Uani 1 1 d . . . . .
C7 C 1.1029(3) 0.0476(3) 0.4784(2) 0.0480(9) Uani 1 1 d . . . . .
C8 C 1.1046(3) 0.0496(3) 0.5532(2) 0.0528(10) Uani 1 1 d . . . . .
H8 H 1.130536 -0.001283 0.588015 0.063 Uiso 1 1 calc R U . . .
C9 C 1.0683(3) 0.1262(3) 0.5744(2) 0.0516(10) Uani 1 1 d . . . . .
C10 C 1.0624(4) 0.1383(3) 0.6524(2) 0.0584(11) Uani 1 1 d . . . . .
H10A H 0.994256 0.145645 0.673285 0.088 Uiso 1 1 calc R U . . .
H10B H 1.080239 0.188957 0.653225 0.088 Uiso 1 1 calc R U . . .
H10C H 1.108783 0.088279 0.681498 0.088 Uiso 1 1 calc R U . . .
C11 C 1.0322(3) 0.1932(3) 0.4501(2) 0.0508(10) Uani 1 1 d . . . . .
C12 C 0.9349(4) 0.3984(3) 0.2193(3) 0.0611(11) Uani 1 1 d . . . . .
C13 C 0.9189(4) 0.3564(4) 0.1039(3) 0.0667(13) Uani 1 1 d . . . . .
C14 C 0.9394(6) 0.2683(4) 0.0869(4) 0.0891(18) Uani 1 1 d . . . . .
H14A H 0.921892 0.273819 0.036343 0.134 Uiso 1 1 calc R U . . .
H14B H 0.899168 0.238485 0.121219 0.134 Uiso 1 1 calc R U . . .
H14C H 1.010310 0.235849 0.092313 0.134 Uiso 1 1 calc R U . . .
C15 C 0.9860(6) 0.3997(4) 0.0547(3) 0.0920(19) Uani 1 1 d . . . . .
H15A H 1.055110 0.371239 0.069041 0.138 Uiso 1 1 calc R U . . .
H15B H 0.965505 0.459471 0.059690 0.138 Uiso 1 1 calc R U . . .
H15C H 0.981085 0.396742 0.003429 0.138 Uiso 1 1 calc R U . . .
C16 C 0.8076(5) 0.4050(6) 0.0989(4) 0.111(3) Uani 1 1 d . . . . .
H16A H 0.794493 0.462772 0.107168 0.167 Uiso 1 1 calc R U . . .
H16B H 0.770096 0.375625 0.136322 0.167 Uiso 1 1 calc R U . . .
H16C H 0.786614 0.407819 0.049874 0.167 Uiso 1 1 calc R U . . .
C17 C 0.9043(4) 0.2242(3) 0.3066(2) 0.0537(10) Uani 1 1 d . . . . .
C18 C 0.9421(4) 0.1502(3) 0.2778(3) 0.0616(12) Uani 1 1 d . . . . .
H18 H 1.011434 0.128122 0.265851 0.074 Uiso 1 1 calc R U . . .
C19 C 0.8768(4) 0.1085(3) 0.2665(3) 0.0675(13) Uani 1 1 d . . . . .
H19 H 0.901516 0.058380 0.246105 0.081 Uiso 1 1 calc R U . . .
C20 C 0.7774(4) 0.1404(3) 0.2852(3) 0.0668(13) Uani 1 1 d . . . . .
H20 H 0.733490 0.111382 0.278541 0.080 Uiso 1 1 calc R U . . .
C21 C 0.7401(4) 0.2134(3) 0.3134(3) 0.0635(12) Uani 1 1 d . . . . .
H21 H 0.670576 0.234421 0.325329 0.076 Uiso 1 1 calc R U . . .
C22 C 0.8028(3) 0.2581(3) 0.3250(3) 0.0546(10) Uani 1 1 d . . . . .
C23 C 0.7524(3) 0.3383(3) 0.3552(3) 0.0544(10) Uani 1 1 d . . . . .
H23A H 0.803751 0.356371 0.372188 0.065 Uiso 1 1 calc R U . . .
H23B H 0.708222 0.326081 0.398301 0.065 Uiso 1 1 calc R U . . .
C24 C 0.6904(4) 0.4115(3) 0.2980(3) 0.0603(11) Uani 1 1 d . . . . .
H24A H 0.735824 0.431746 0.259741 0.072 Uiso 1 1 calc R U . . .
H24B H 0.648108 0.390234 0.273756 0.072 Uiso 1 1 calc R U . . .
C25 C 0.6245(4) 0.4852(3) 0.3331(3) 0.0558(11) Uani 1 1 d . . . . .
C26 C 0.6564(4) 0.5545(3) 0.3337(3) 0.0721(14) Uani 1 1 d . . . . .
H26 H 0.719007 0.556317 0.310825 0.086 Uiso 1 1 calc R U . . .
C27 C 0.5958(5) 0.6214(3) 0.3683(3) 0.0741(16) Uani 1 1 d . . . . .
H27 H 0.618088 0.668167 0.368164 0.089 Uiso 1 1 calc R U . . .
C28 C 0.5062(5) 0.6203(3) 0.4017(3) 0.0756(15) Uani 1 1 d . . . . .
H28 H 0.465924 0.666414 0.424099 0.091 Uiso 1 1 calc R U . . .
C29 C 0.4740(4) 0.5527(3) 0.4032(3) 0.0665(13) Uani 1 1 d . . . . .
H29 H 0.412411 0.550594 0.427867 0.080 Uiso 1 1 calc R U . . .
C30 C 0.5326(4) 0.4872(3) 0.3680(3) 0.0577(11) Uani 1 1 d . . . . .
C31 C 0.3863(3) 0.4009(3) 0.2594(2) 0.0521(10) Uani 1 1 d . . . . .
C32 C 0.2722(4) 0.4201(4) 0.1647(3) 0.0723(14) Uani 1 1 d . . . . .
C33 C 0.3519(6) 0.3655(5) 0.1177(3) 0.094(2) Uani 1 1 d . . . . .
H33A H 0.395942 0.316764 0.149840 0.141 Uiso 1 1 calc R U . . .
H33B H 0.391210 0.399623 0.088007 0.141 Uiso 1 1 calc R U . . .
H33C H 0.319912 0.345116 0.085186 0.141 Uiso 1 1 calc R U . . .
C34 C 0.2094(5) 0.3722(5) 0.2122(4) 0.094(2) Uani 1 1 d . . . . .
H34A H 0.165970 0.407323 0.246023 0.140 Uiso 1 1 calc R U . . .
H34B H 0.252548 0.319489 0.240481 0.140 Uiso 1 1 calc R U . . .
H34C H 0.168336 0.358576 0.181122 0.140 Uiso 1 1 calc R U . . .
C35 C 0.2089(6) 0.5021(5) 0.1186(4) 0.113(3) Uani 1 1 d . . . . .
H35A H 0.171145 0.488694 0.084878 0.169 Uiso 1 1 calc R U . . .
H35B H 0.252250 0.533105 0.090104 0.169 Uiso 1 1 calc R U . . .
H35C H 0.162447 0.537373 0.151023 0.169 Uiso 1 1 calc R U . . .
S3 S 0.68119(7) 0.92781(6) 0.22591(5) 0.0402(2) Uani 1 1 d . . . . .
S4 S 0.35085(8) 0.71133(7) 0.22291(6) 0.0512(3) Uani 1 1 d . . . . .
S5A S 0.86151(12) 0.39489(10) 0.53552(12) 0.0740(7) Uani 0.798(5) 1 d D . P A 1
S5B S 0.8802(7) 0.4491(7) 0.5478(5) 0.099(3) Uani 0.202(5) 1 d D U P A 2
S6 S 0.88512(11) 0.66985(10) 0.29313(9) 0.0802(4) Uani 1 1 d . . . . .
S7A S 0.34475(11) 0.75301(10) -0.05553(8) 0.0557(5) Uani 0.765(4) 1 d . . P B 1
S7B S 0.3401(5) 0.8106(4) -0.0161(3) 0.077(2) Uani 0.235(4) 1 d . . P B 2
O7 O 0.72969(19) 0.99103(17) 0.22076(14) 0.0436(6) Uani 1 1 d . . . . .
O8 O 0.6482(2) 1.00095(18) 0.07181(15) 0.0493(7) Uani 1 1 d . . . . .
O9 O 0.7272(2) 0.86997(19) 0.04392(14) 0.0497(7) Uani 1 1 d . . . . .
O10 O 0.3361(3) 0.6296(2) 0.2594(2) 0.0675(9) Uani 1 1 d . . . . .
O11 O 0.1503(3) 0.8053(3) 0.22966(19) 0.0724(10) Uani 1 1 d . . . . .
O12 O 0.1319(2) 0.8305(3) 0.10658(19) 0.0765(11) Uani 1 1 d . . . . .
O13A O 0.9640(3) 0.3480(3) 0.5642(3) 0.0624(13) Uani 0.798(5) 1 d D . P A 1
O13B O 0.9685(16) 0.3758(17) 0.5379(16) 0.098(4) Uani 0.202(5) 1 d D U P A 2
O14 O 0.8146(3) 0.6513(2) 0.3581(2) 0.0709(9) Uani 1 1 d . . . . .
O15A O 0.3155(6) 0.7017(5) 0.0160(5) 0.0584(16) Uani 0.765(4) 1 d . . P B 1
O15B O 0.336(3) 0.720(3) 0.011(2) 0.115(14) Uani 0.235(4) 1 d . . P B 2
N6 N 0.7339(2) 0.7915(2) 0.41442(17) 0.0424(7) Uani 1 1 d . . . . .
H6 H 0.757936 0.741934 0.400501 0.051 Uiso 1 1 calc R U . . .
N7 N 0.6602(2) 0.94029(19) 0.38123(15) 0.0362(6) Uani 1 1 d . . . . .
N8 N 0.7112(2) 0.8494(2) 0.29316(17) 0.0433(7) Uani 1 1 d . . . . .
N9 N 0.7060(2) 0.8780(2) 0.16089(17) 0.0435(7) Uani 1 1 d . . . . .
N10 N 0.2794(3) 0.7545(2) 0.1501(2) 0.0576(9) Uani 1 1 d . . . . .
H10 H 0.302267 0.749466 0.104825 0.069 Uiso 1 1 calc R U . . .
C36 C 0.6068(3) 1.0468(3) 0.54043(19) 0.0443(9) Uani 1 1 d . . . . .
H36 H 0.636528 1.001619 0.579197 0.053 Uiso 1 1 calc R U . . .
C37 C 0.5622(3) 1.1276(3) 0.5543(2) 0.0478(9) Uani 1 1 d . . . . .
H37 H 0.562251 1.137795 0.602472 0.057 Uiso 1 1 calc R U . . .
C38 C 0.5171(3) 1.1944(3) 0.4991(2) 0.0475(9) Uani 1 1 d . . . . .
H38 H 0.486397 1.250143 0.509046 0.057 Uiso 1 1 calc R U . . .
C39 C 0.5173(3) 1.1790(3) 0.4289(2) 0.0477(9) Uani 1 1 d . . . . .
H39 H 0.485267 1.224076 0.390827 0.057 Uiso 1 1 calc R U . . .
C40 C 0.5636(3) 1.0987(2) 0.4144(2) 0.0436(9) Uani 1 1 d . . . . .
H40 H 0.564809 1.089257 0.365864 0.052 Uiso 1 1 calc R U . . .
C41 C 0.6090(3) 1.0305(2) 0.46977(18) 0.0364(7) Uani 1 1 d . . . . .
C42 C 0.6558(3) 0.9445(2) 0.45260(18) 0.0362(7) Uani 1 1 d . . . . .
C43 C 0.6924(3) 0.8714(3) 0.5070(2) 0.0430(8) Uani 1 1 d . . . . .
H43 H 0.689845 0.875862 0.557159 0.052 Uiso 1 1 calc R U . . .
C44 C 0.7315(3) 0.7943(3) 0.4867(2) 0.0434(8) Uani 1 1 d . . . . .
C45 C 0.7707(4) 0.7112(3) 0.5378(2) 0.0538(10) Uani 1 1 d . . . . .
H45A H 0.776813 0.721367 0.586571 0.081 Uiso 1 1 calc R U . . .
H45B H 0.836305 0.679142 0.518840 0.081 Uiso 1 1 calc R U . . .
H45C H 0.724647 0.678546 0.541657 0.081 Uiso 1 1 calc R U . . .
C46 C 0.6999(3) 0.8639(2) 0.36240(19) 0.0382(8) Uani 1 1 d . . . . .
C47 C 0.6889(3) 0.9253(3) 0.0910(2) 0.0427(9) Uani 1 1 d . . . . .
C48 C 0.7114(3) 0.8971(3) -0.0358(2) 0.0479(9) Uani 1 1 d . . . . .
C49 C 0.7650(4) 0.9593(5) -0.0704(3) 0.0764(16) Uani 1 1 d . . . . .
H49A H 0.735276 1.011805 -0.050802 0.115 Uiso 1 1 calc R U . . .
H49B H 0.759062 0.972136 -0.123840 0.115 Uiso 1 1 calc R U . . .
H49C H 0.835560 0.934666 -0.059013 0.115 Uiso 1 1 calc R U . . .
C50 C 0.6012(3) 0.9323(3) -0.0491(2) 0.0510(10) Uani 1 1 d . . . . .
H50A H 0.567797 0.892731 -0.020546 0.077 Uiso 1 1 calc R U . . .
H50B H 0.591368 0.939586 -0.101580 0.077 Uiso 1 1 calc R U . . .
H50C H 0.572877 0.987459 -0.033670 0.077 Uiso 1 1 calc R U . . .
C51 C 0.7564(4) 0.8129(4) -0.0622(3) 0.0795(18) Uani 1 1 d . . . . .
H51A H 0.826211 0.787324 -0.049032 0.119 Uiso 1 1 calc R U . . .
H51B H 0.752849 0.823000 -0.115829 0.119 Uiso 1 1 calc R U . . .
H51C H 0.718971 0.774281 -0.038868 0.119 Uiso 1 1 calc R U . . .
C52 C 0.5493(3) 0.9796(2) 0.23585(19) 0.0398(8) Uani 1 1 d . . . . .
C53 C 0.5188(3) 1.0662(2) 0.23770(19) 0.0421(8) Uani 1 1 d . . . . .
H53 H 0.566955 1.094900 0.230946 0.051 Uiso 1 1 calc R U . . .
C54 C 0.4192(3) 1.1104(3) 0.2493(2) 0.0462(9) Uani 1 1 d . . . . .
H54 H 0.398568 1.169476 0.250215 0.055 Uiso 1 1 calc R U . . .
C55 C 0.3496(3) 1.0680(3) 0.2595(2) 0.0466(9) Uani 1 1 d . . . . .
H55 H 0.281024 1.097499 0.268461 0.056 Uiso 1 1 calc R U . . .
C56 C 0.3807(3) 0.9822(3) 0.25662(19) 0.0457(9) Uani 1 1 d . . . . .
H56 H 0.332095 0.954025 0.263232 0.055 Uiso 1 1 calc R U . . .
C57 C 0.4798(3) 0.9358(3) 0.24447(19) 0.0418(8) Uani 1 1 d . . . . .
C58 C 0.5074(3) 0.8426(3) 0.2391(2) 0.0441(9) Uani 1 1 d . . . . .
H58A H 0.471363 0.813808 0.279238 0.053 Uiso 1 1 calc R U . . .
H58B H 0.579829 0.814512 0.245239 0.053 Uiso 1 1 calc R U . . .
C59 C 0.4803(3) 0.8339(3) 0.1641(2) 0.0456(9) Uani 1 1 d . . . . .
H59A H 0.406797 0.854608 0.161594 0.055 Uiso 1 1 calc R U . . .
H59B H 0.507367 0.870790 0.124462 0.055 Uiso 1 1 calc R U . . .
C60 C 0.5196(3) 0.7439(3) 0.1501(2) 0.0473(9) Uani 1 1 d . . . . .
C61 C 0.6126(4) 0.7168(3) 0.1151(2) 0.0567(11) Uani 1 1 d . . . . .
H61 H 0.651617 0.753901 0.102805 0.068 Uiso 1 1 calc R U . . .
C62 C 0.6499(4) 0.6360(3) 0.0975(3) 0.0639(12) Uani 1 1 d . . . . .
H62 H 0.714240 0.618349 0.073750 0.077 Uiso 1 1 calc R U . . .
C63 C 0.5934(4) 0.5812(3) 0.1146(3) 0.0667(13) Uani 1 1 d . . . . .
H63 H 0.617865 0.527079 0.100668 0.080 Uiso 1 1 calc R U . . .
C64 C 0.5021(4) 0.6052(3) 0.1515(3) 0.0571(11) Uani 1 1 d . . . . .
H64 H 0.464170 0.567257 0.164692 0.069 Uiso 1 1 calc R U . . .
C65 C 0.4654(3) 0.6861(3) 0.1696(2) 0.0484(9) Uani 1 1 d . . . . .
C66 C 0.1830(4) 0.7979(3) 0.1669(3) 0.0619(12) Uani 1 1 d . . . . .
C67 C 0.0234(4) 0.8692(5) 0.1138(4) 0.0889(19) Uani 1 1 d . . . . .
C68 C -0.0035(5) 0.9483(5) 0.1467(3) 0.092(2) Uani 1 1 d . . . . .
H68A H -0.075749 0.976948 0.145607 0.138 Uiso 1 1 calc R U . . .
H68B H 0.031109 0.986889 0.118016 0.138 Uiso 1 1 calc R U . . .
H68C H 0.016660 0.932405 0.197738 0.138 Uiso 1 1 calc R U . . .
C69 C -0.0193(5) 0.8019(6) 0.1572(5) 0.118(3) Uani 1 1 d . . . . .
H69A H 0.003554 0.785306 0.207541 0.177 Uiso 1 1 calc R U . . .
H69B H 0.003107 0.752069 0.133638 0.177 Uiso 1 1 calc R U . . .
H69C H -0.092351 0.824648 0.158564 0.177 Uiso 1 1 calc R U . . .
C70 C -0.0053(6) 0.8926(8) 0.0343(5) 0.152(5) Uani 1 1 d . . . . .
H70A H 0.028292 0.932177 0.006211 0.182 Uiso 1 1 calc R U . . .
H70B H -0.077752 0.919613 0.032105 0.182 Uiso 1 1 calc R U . . .
H70C H 0.014858 0.841024 0.013196 0.182 Uiso 1 1 calc R U . . .
C71A C 0.7999(6) 0.4652(5) 0.5947(6) 0.094(3) Uani 0.798(5) 1 d D . P A 1
H71A H 0.781405 0.433264 0.641528 0.140 Uiso 0.798(5) 1 calc R U P A 1
H71B H 0.739527 0.506617 0.572107 0.140 Uiso 0.798(5) 1 calc R U P A 1
H71C H 0.844065 0.495135 0.603548 0.140 Uiso 0.798(5) 1 calc R U P A 1
C71B C 0.832(3) 0.441(3) 0.6383(12) 0.100(4) Uani 0.202(5) 1 d D U P A 2
H71D H 0.773440 0.491048 0.642468 0.150 Uiso 0.202(5) 1 calc R U P A 2
H71E H 0.812556 0.389517 0.652719 0.150 Uiso 0.202(5) 1 calc R U P A 2
H71F H 0.882827 0.438198 0.670820 0.150 Uiso 0.202(5) 1 calc R U P A 2
C72A C 0.8795(7) 0.4699(5) 0.4572(5) 0.091(3) Uani 0.798(5) 1 d D . P A 1
H72A H 0.916438 0.503515 0.470597 0.137 Uiso 0.798(5) 1 calc R U P A 1
H72B H 0.814586 0.507786 0.439355 0.137 Uiso 0.798(5) 1 calc R U P A 1
H72C H 0.917597 0.439929 0.418370 0.137 Uiso 0.798(5) 1 calc R U P A 1
C72B C 0.786(2) 0.458(2) 0.4930(17) 0.099(4) Uani 0.202(5) 1 d D U P A 2
H72D H 0.728571 0.507350 0.500621 0.149 Uiso 0.202(5) 1 calc R U P A 2
H72E H 0.810207 0.465832 0.441233 0.149 Uiso 0.202(5) 1 calc R U P A 2
H72F H 0.767255 0.406401 0.506043 0.149 Uiso 0.202(5) 1 calc R U P A 2
C73 C 0.9852(5) 0.5727(6) 0.2945(5) 0.125(3) Uani 1 1 d . . . . .
H73A H 1.021369 0.559036 0.339546 0.188 Uiso 1 1 calc R U . . .
H73B H 1.030783 0.578779 0.251477 0.188 Uiso 1 1 calc R U . . .
H73C H 0.958619 0.526897 0.293222 0.188 Uiso 1 1 calc R U . . .
C74 C 0.8297(5) 0.6708(4) 0.2113(4) 0.0827(17) Uani 1 1 d . . . . .
H74A H 0.807583 0.620788 0.218434 0.124 Uiso 1 1 calc R U . . .
H74B H 0.878877 0.669549 0.169771 0.124 Uiso 1 1 calc R U . . .
H74C H 0.772220 0.722581 0.201049 0.124 Uiso 1 1 calc R U . . .
C76A C 0.2455(7) 0.8516(8) -0.0714(7) 0.058(2) Uani 0.765(4) 1 d . . P B 1
H76A H 0.186594 0.842029 -0.085366 0.087 Uiso 0.765(4) 1 calc R U P B 1
H76B H 0.266102 0.891612 -0.111106 0.087 Uiso 0.765(4) 1 calc R U P B 1
H76C H 0.229173 0.875293 -0.026295 0.087 Uiso 0.765(4) 1 calc R U P B 1
C76B C 0.272(3) 0.851(4) -0.088(3) 0.087(13) Uani 0.235(4) 1 d . . P B 2
H76D H 0.302125 0.888722 -0.124050 0.130 Uiso 0.235(4) 1 calc R U P B 2
H76E H 0.204581 0.884458 -0.073196 0.130 Uiso 0.235(4) 1 calc R U P B 2
H76F H 0.268644 0.805561 -0.110825 0.130 Uiso 0.235(4) 1 calc R U P B 2
C77A C 0.4351(5) 0.7927(5) -0.0339(4) 0.0556(17) Uani 0.765(4) 1 d . . P B 1
H77A H 0.410029 0.821386 0.008114 0.083 Uiso 0.765(4) 1 calc R U P B 1
H77B H 0.448898 0.833379 -0.076465 0.083 Uiso 0.765(4) 1 calc R U P B 1
H77C H 0.496609 0.745582 -0.021213 0.083 Uiso 0.765(4) 1 calc R U P B 1
C77B C 0.460(2) 0.783(3) -0.063(2) 0.099(12) Uani 0.235(4) 1 d . . P B 2
H77D H 0.475992 0.835108 -0.085559 0.149 Uiso 0.235(4) 1 calc R U P B 2
H77E H 0.510146 0.746523 -0.028618 0.149 Uiso 0.235(4) 1 calc R U P B 2
H77F H 0.458281 0.752879 -0.102235 0.149 Uiso 0.235(4) 1 calc R U P B 2

loop_
_atom_site_aniso_label
_atom_site_aniso_U_11
_atom_site_aniso_U_22
_atom_site_aniso_U_33
_atom_site_aniso_U_23
_atom_site_aniso_U_13
_atom_site_aniso_U_12
S1 0.0495(6) 0.0540(6) 0.0583(6) -0.0128(5) -0.0085(5) -0.0192(5)
S2 0.0603(7) 0.0501(6) 0.0556(6) -0.0106(5) -0.0142(5) -0.0143(5)
O1 0.0594(19) 0.0598(18) 0.0616(18) -0.0092(14) -0.0062(15) -0.0199(15)
O2 0.129(4) 0.054(2) 0.077(2) -0.0121(18) -0.011(2) -0.013(2)
O3 0.0560(18) 0.0602(18) 0.0567(17) -0.0136(14) -0.0062(14) -0.0139(15)
O4 0.083(2) 0.070(2) 0.063(2) -0.0139(16) 0.0009(17) -0.0260(19)
O5 0.072(2) 0.0505(18) 0.0660(19) -0.0129(14) -0.0153(16) -0.0164(15)
O6 0.0641(19) 0.0557(17) 0.0532(17) -0.0082(13) -0.0181(14) -0.0156(15)
N1 0.0411(18) 0.063(2) 0.0522(19) -0.0145(16) -0.0024(14) -0.0267(16)
N2 0.0418(18) 0.066(2) 0.057(2) -0.0243(18) -0.0003(15) -0.0219(17)
N3 0.050(2) 0.065(2) 0.059(2) -0.0175(18) -0.0055(16) -0.0271(18)
N4 0.062(2) 0.055(2) 0.057(2) -0.0119(17) -0.0049(17) -0.0227(18)
N5 0.063(2) 0.0476(19) 0.061(2) -0.0058(16) -0.0196(18) -0.0170(17)
C1 0.043(2) 0.060(2) 0.050(2) -0.0083(19) 0.0042(17) -0.0212(19)
C2 0.049(2) 0.073(3) 0.047(2) -0.013(2) 0.0027(18) -0.027(2)
C3 0.060(3) 0.063(3) 0.060(3) -0.013(2) 0.002(2) -0.026(2)
C4 0.071(3) 0.063(3) 0.058(3) -0.005(2) -0.004(2) -0.029(2)
C5 0.062(3) 0.068(3) 0.047(2) -0.007(2) -0.0027(19) -0.033(2)
C6 0.038(2) 0.064(3) 0.046(2) -0.0086(18) -0.0015(16) -0.0261(18)
C7 0.038(2) 0.064(3) 0.047(2) -0.0090(19) -0.0007(16) -0.0249(18)
C8 0.043(2) 0.074(3) 0.050(2) -0.013(2) -0.0014(17) -0.030(2)
C9 0.037(2) 0.069(3) 0.053(2) -0.012(2) 0.0001(17) -0.024(2)
C10 0.054(3) 0.082(3) 0.051(2) -0.022(2) 0.0036(19) -0.034(2)
C11 0.040(2) 0.062(3) 0.055(2) -0.013(2) -0.0040(17) -0.0208(19)
C12 0.061(3) 0.053(3) 0.072(3) -0.017(2) -0.004(2) -0.019(2)
C13 0.060(3) 0.075(3) 0.061(3) -0.015(2) -0.005(2) -0.014(2)
C14 0.107(5) 0.097(4) 0.076(4) -0.030(3) -0.008(3) -0.040(4)
C15 0.131(6) 0.085(4) 0.065(3) -0.014(3) 0.007(3) -0.045(4)
C16 0.063(4) 0.165(7) 0.083(4) -0.040(4) -0.024(3) 0.011(4)
C17 0.060(3) 0.049(2) 0.057(2) -0.0103(19) -0.014(2) -0.020(2)
C18 0.063(3) 0.058(3) 0.064(3) -0.016(2) -0.018(2) -0.013(2)
C19 0.083(4) 0.053(3) 0.075(3) -0.023(2) -0.016(3) -0.022(2)
C20 0.069(3) 0.063(3) 0.079(3) -0.017(2) -0.021(3) -0.028(3)
C21 0.057(3) 0.064(3) 0.078(3) -0.019(2) -0.014(2) -0.024(2)
C22 0.051(2) 0.059(3) 0.060(3) -0.011(2) -0.016(2) -0.023(2)
C23 0.048(2) 0.061(3) 0.059(3) -0.013(2) -0.0115(19) -0.019(2)
C24 0.054(3) 0.065(3) 0.064(3) -0.010(2) -0.013(2) -0.021(2)
C25 0.060(3) 0.051(2) 0.062(3) -0.0064(19) -0.026(2) -0.019(2)
C26 0.062(3) 0.070(3) 0.089(4) -0.009(3) -0.029(3) -0.022(3)
C27 0.088(4) 0.054(3) 0.093(4) -0.020(3) -0.042(3) -0.022(3)
C28 0.074(4) 0.065(3) 0.096(4) -0.030(3) -0.032(3) -0.014(3)
C29 0.067(3) 0.064(3) 0.073(3) -0.023(2) -0.021(2) -0.013(2)
C30 0.064(3) 0.052(2) 0.059(3) -0.014(2) -0.025(2) -0.012(2)
C31 0.051(2) 0.052(3) 0.054(2) -0.0146(19) -0.0052(19) -0.0155(19)
C32 0.083(4) 0.082(4) 0.061(3) -0.010(3) -0.025(3) -0.033(3)
C33 0.139(6) 0.102(5) 0.057(3) -0.032(3) -0.004(3) -0.048(4)
C34 0.071(4) 0.111(5) 0.108(5) -0.006(4) -0.021(3) -0.045(4)
C35 0.128(6) 0.115(6) 0.097(5) 0.014(4) -0.069(5) -0.043(5)
S3 0.0398(5) 0.0493(5) 0.0361(4) -0.0202(4) -0.0052(3) -0.0115(4)
S4 0.0569(6) 0.0481(5) 0.0493(6) -0.0133(4) -0.0076(4) -0.0135(5)
S5A 0.0555(10) 0.0474(9) 0.1196(15) -0.0137(8) -0.0305(9) -0.0096(7)
S5B 0.095(6) 0.112(7) 0.101(6) -0.026(5) -0.029(5) -0.037(4)
S6 0.0708(9) 0.0906(10) 0.0942(10) -0.0495(8) -0.0006(7) -0.0266(7)
S7A 0.0590(9) 0.0678(10) 0.0460(8) -0.0213(6) -0.0037(6) -0.0207(7)
S7B 0.089(5) 0.091(4) 0.054(3) -0.032(3) -0.010(3) -0.020(3)
O7 0.0436(14) 0.0547(15) 0.0405(13) -0.0196(12) -0.0028(11) -0.0192(12)
O8 0.0524(16) 0.0530(17) 0.0449(15) -0.0218(12) -0.0073(12) -0.0104(13)
O9 0.0436(15) 0.0644(17) 0.0381(14) -0.0271(13) -0.0065(11) -0.0008(13)
O10 0.070(2) 0.0509(17) 0.075(2) -0.0020(15) -0.0023(17) -0.0181(16)
O11 0.062(2) 0.093(3) 0.0557(19) -0.0256(18) 0.0011(15) -0.0099(18)
O12 0.0428(17) 0.119(3) 0.064(2) -0.034(2) -0.0025(15) -0.0107(18)
O13A 0.053(2) 0.063(3) 0.066(3) -0.022(2) -0.017(2) -0.001(2)
O13B 0.095(6) 0.112(7) 0.101(6) -0.026(5) -0.029(5) -0.037(5)
O14 0.073(2) 0.0586(19) 0.085(2) -0.0268(17) -0.0045(18) -0.0178(17)
O15A 0.058(4) 0.074(3) 0.045(4) -0.016(3) 0.006(3) -0.022(3)
O15B 0.061(15) 0.20(3) 0.058(14) 0.020(16) 0.013(10) -0.043(13)
N6 0.0434(17) 0.0450(17) 0.0444(17) -0.0153(14) -0.0051(13) -0.0163(14)
N7 0.0365(15) 0.0482(17) 0.0291(14) -0.0138(12) -0.0035(11) -0.0158(13)
N8 0.0457(18) 0.0486(18) 0.0372(16) -0.0179(13) -0.0100(13) -0.0086(14)
N9 0.0462(18) 0.0537(18) 0.0356(16) -0.0245(14) -0.0024(13) -0.0123(15)
N10 0.052(2) 0.065(2) 0.049(2) -0.0179(17) -0.0069(16) -0.0050(18)
C36 0.057(2) 0.055(2) 0.0279(17) -0.0132(16) -0.0038(15) -0.0227(19)
C37 0.063(3) 0.057(2) 0.0327(18) -0.0168(17) 0.0004(17) -0.027(2)
C38 0.052(2) 0.055(2) 0.045(2) -0.0227(18) 0.0036(17) -0.0230(19)
C39 0.057(2) 0.052(2) 0.0380(19) -0.0139(17) -0.0041(17) -0.0186(19)
C40 0.055(2) 0.049(2) 0.0303(17) -0.0133(15) -0.0043(15) -0.0165(18)
C41 0.0379(18) 0.051(2) 0.0286(16) -0.0140(14) -0.0006(13) -0.0206(16)
C42 0.0369(18) 0.048(2) 0.0321(17) -0.0124(14) -0.0022(13) -0.0212(15)
C43 0.049(2) 0.054(2) 0.0323(18) -0.0076(16) -0.0034(15) -0.0249(18)
C44 0.043(2) 0.051(2) 0.0400(19) -0.0084(16) -0.0052(15) -0.0189(17)
C45 0.060(3) 0.050(2) 0.053(2) -0.0018(18) -0.0080(19) -0.024(2)
C46 0.0371(19) 0.046(2) 0.0368(18) -0.0142(15) -0.0040(14) -0.0153(15)
C47 0.0349(19) 0.060(2) 0.0395(19) -0.0252(17) -0.0019(15) -0.0136(17)
C48 0.038(2) 0.069(3) 0.0353(19) -0.0225(18) -0.0017(15) -0.0070(18)
C49 0.058(3) 0.135(5) 0.050(3) -0.024(3) 0.002(2) -0.046(3)
C50 0.038(2) 0.081(3) 0.0360(19) -0.0224(19) -0.0046(15) -0.013(2)
C51 0.074(3) 0.096(4) 0.053(3) -0.047(3) -0.013(2) 0.015(3)
C52 0.0411(19) 0.052(2) 0.0290(17) -0.0157(15) -0.0069(14) -0.0112(16)
C53 0.050(2) 0.049(2) 0.0325(17) -0.0171(15) -0.0077(15) -0.0139(17)
C54 0.050(2) 0.053(2) 0.0355(19) -0.0194(16) -0.0062(16) -0.0089(18)
C55 0.044(2) 0.062(2) 0.0331(18) -0.0200(17) -0.0001(15) -0.0095(18)
C56 0.049(2) 0.063(2) 0.0299(17) -0.0147(16) -0.0004(15) -0.0216(19)
C57 0.046(2) 0.055(2) 0.0280(17) -0.0151(15) -0.0016(14) -0.0180(17)
C58 0.049(2) 0.053(2) 0.0349(18) -0.0135(16) -0.0043(15) -0.0180(18)
C59 0.055(2) 0.046(2) 0.0392(19) -0.0160(16) -0.0067(17) -0.0149(18)
C60 0.058(2) 0.048(2) 0.040(2) -0.0138(16) -0.0168(17) -0.0136(18)
C61 0.060(3) 0.061(3) 0.053(2) -0.023(2) -0.008(2) -0.015(2)
C62 0.056(3) 0.068(3) 0.068(3) -0.026(2) -0.006(2) -0.010(2)
C63 0.064(3) 0.058(3) 0.075(3) -0.030(2) -0.013(2) -0.002(2)
C64 0.063(3) 0.046(2) 0.064(3) -0.016(2) -0.012(2) -0.013(2)
C65 0.049(2) 0.047(2) 0.048(2) -0.0144(17) -0.0123(17) -0.0077(18)
C66 0.056(3) 0.081(3) 0.051(3) -0.019(2) -0.005(2) -0.021(2)
C67 0.046(3) 0.138(6) 0.084(4) -0.047(4) -0.002(3) -0.015(3)
C68 0.060(3) 0.110(5) 0.078(4) -0.023(3) 0.002(3) 0.010(3)
C69 0.065(4) 0.161(8) 0.156(7) -0.075(6) 0.011(4) -0.049(5)
C70 0.070(4) 0.247(12) 0.105(6) -0.079(7) -0.035(4) 0.032(6)
C71A 0.063(5) 0.080(5) 0.123(7) -0.022(5) -0.005(5) -0.002(4)
C71B 0.095(6) 0.113(7) 0.101(6) -0.025(5) -0.028(5) -0.035(5)
C72A 0.113(7) 0.058(4) 0.111(6) -0.002(4) -0.049(5) -0.032(4)
C72B 0.095(6) 0.113(7) 0.101(6) -0.025(5) -0.029(5) -0.036(5)
C73 0.075(4) 0.161(8) 0.131(6) -0.088(6) -0.031(4) 0.021(5)
C74 0.092(4) 0.069(3) 0.095(4) -0.039(3) -0.015(3) -0.019(3)
C76A 0.037(5) 0.076(5) 0.065(7) -0.012(5) -0.008(4) -0.022(4)
C76B 0.062(19) 0.14(3) 0.066(19) -0.010(16) 0.017(15) -0.05(2)
C77A 0.034(4) 0.070(4) 0.057(4) -0.019(3) -0.002(3) -0.005(3)
C77B 0.054(14) 0.13(3) 0.12(3) -0.06(2) 0.050(16) -0.032(14)

loop_
_atom_type_symbol
_atom_type_description
_atom_type_scat_dispersion_real
_atom_type_scat_dispersion_imag
_atom_type_scat_source
C C 0.0181 0.0091 'International Tables Vol C Tables 4.2.6.8 and 6.1.1.4'
H H 0.0000 0.0000 'International Tables Vol C Tables 4.2.6.8 and 6.1.1.4'
N N 0.0311 0.0180 'International Tables Vol C Tables 4.2.6.8 and 6.1.1.4'
O O 0.0492 0.0322 'International Tables Vol C Tables 4.2.6.8 and 6.1.1.4'
S S 0.3331 0.5567 'International Tables Vol C Tables 4.2.6.8 and 6.1.1.4'

loop_
_exptl_crystal_face_index_h
_exptl_crystal_face_index_k
_exptl_crystal_face_index_l
_exptl_crystal_face_perp_dist
0 -1 -5 0.0363
5 2 0 0.0255
-5 -2 -1 0.0279
-2 -1 5 0.0487
2 2 5 0.0662
0 1 0 0.0055
0 -1 0 0.0212
-5 -1 5 0.0441
-1 -5 -4 0.0359

loop_
_geom_angle_atom_site_label_1
_geom_angle_atom_site_label_2
_geom_angle_atom_site_label_3
_geom_angle
_geom_angle_site_symmetry_1
_geom_angle_site_symmetry_3
_geom_angle_publ_flag
O1 S1 N3 115.2(2) . . ?
O1 S1 N4 117.1(2) . . ?
O1 S1 C17 108.2(2) . . ?
N3 S1 C17 106.8(2) . . ?
N4 S1 N3 99.7(2) . . ?
N4 S1 C17 109.2(2) . . ?
O4 S2 N5 109.0(2) . . ?
O4 S2 C30 106.9(2) . . ?
N5 S2 C30 93.52(19) . . ?
C12 O3 C13 123.3(4) . . ?
C31 O6 C32 120.5(4) . . ?
C11 N1 C7 118.8(4) . . ?
C9 N2 H2 119.1 . . ?
C9 N2 C11 121.7(4) . . ?
C11 N2 H2 119.1 . . ?
C11 N3 S1 118.2(3) . . ?
C12 N4 S1 118.0(3) . . ?
S2 N5 H5 121.1 . . ?
C31 N5 S2 117.8(3) . . ?
C31 N5 H5 121.1 . . ?
C2 C1 H1 119.7 . . ?
C2 C1 C6 120.6(4) . . ?
C6 C1 H1 119.7 . . ?
C1 C2 H2A 119.7 . . ?
C1 C2 C3 120.7(4) . . ?
C3 C2 H2A 119.7 . . ?
C2 C3 H3 120.7 . . ?
C2 C3 C4 118.6(5) . . ?
C4 C3 H3 120.7 . . ?
C3 C4 H4 119.5 . . ?
C5 C4 C3 121.0(5) . . ?
C5 C4 H4 119.5 . . ?
C4 C5 H5A 119.5 . . ?
C4 C5 C6 121.0(4) . . ?
C6 C5 H5A 119.5 . . ?
C1 C6 C7 119.3(4) . . ?
C5 C6 C1 118.2(4) . . ?
C5 C6 C7 122.5(4) . . ?
N1 C7 C6 115.9(4) . . ?
N1 C7 C8 122.0(4) . . ?
C8 C7 C6 122.1(4) . . ?
C7 C8 H8 120.9 . . ?
C9 C8 C7 118.3(4) . . ?
C9 C8 H8 120.9 . . ?
N2 C9 C8 118.8(4) . . ?
N2 C9 C10 116.8(4) . . ?
C8 C9 C10 124.4(4) . . ?
C9 C10 H10A 109.5 . . ?
C9 C10 H10B 109.5 . . ?
C9 C10 H10C 109.5 . . ?
H10A C10 H10B 109.5 . . ?
H10A C10 H10C 109.5 . . ?
H10B C10 H10C 109.5 . . ?
N1 C11 N2 120.4(4) . . ?
N3 C11 N1 125.1(4) . . ?
N3 C11 N2 114.5(4) . . ?
O2 C12 O3 121.8(5) . . ?
O2 C12 N4 123.0(5) . . ?
O3 C12 N4 115.3(4) . . ?
O3 C13 C14 103.1(4) . . ?
O3 C13 C15 109.3(5) . . ?
O3 C13 C16 110.3(4) . . ?
C14 C13 C16 109.2(6) . . ?
C15 C13 C14 109.4(5) . . ?
C15 C13 C16 115.0(6) . . ?
C13 C14 H14A 109.5 . . ?
C13 C14 H14B 109.5 . . ?
C13 C14 H14C 109.5 . . ?
H14A C14 H14B 109.5 . . ?
H14A C14 H14C 109.5 . . ?
H14B C14 H14C 109.5 . . ?
C13 C15 H15A 109.5 . . ?
C13 C15 H15B 109.5 . . ?
C13 C15 H15C 109.5 . . ?
H15A C15 H15B 109.5 . . ?
H15A C15 H15C 109.5 . . ?
H15B C15 H15C 109.5 . . ?
C13 C16 H16A 109.5 . . ?
C13 C16 H16B 109.5 . . ?
C13 C16 H16C 109.5 . . ?
H16A C16 H16B 109.5 . . ?
H16A C16 H16C 109.5 . . ?
H16B C16 H16C 109.5 . . ?
C18 C17 S1 115.3(4) . . ?
C18 C17 C22 121.6(4) . . ?
C22 C17 S1 123.0(3) . . ?
C17 C18 H18 120.3 . . ?
C17 C18 C19 119.4(5) . . ?
C19 C18 H18 120.3 . . ?
C18 C19 H19 120.2 . . ?
C20 C19 C18 119.5(5) . . ?
C20 C19 H19 120.2 . . ?
C19 C20 H20 119.4 . . ?
C21 C20 C19 121.1(5) . . ?
C21 C20 H20 119.4 . . ?
C20 C21 H21 119.3 . . ?
C20 C21 C22 121.3(5) . . ?
C22 C21 H21 119.3 . . ?
C17 C22 C21 116.9(4) . . ?
C17 C22 C23 126.9(4) . . ?
C21 C22 C23 116.2(4) . . ?
C22 C23 H23A 109.1 . . ?
C22 C23 H23B 109.1 . . ?
C22 C23 C24 112.7(4) . . ?
H23A C23 H23B 107.8 . . ?
C24 C23 H23A 109.1 . . ?
C24 C23 H23B 109.1 . . ?
C23 C24 H24A 109.3 . . ?
C23 C24 H24B 109.3 . . ?
H24A C24 H24B 107.9 . . ?
C25 C24 C23 111.7(4) . . ?
C25 C24 H24A 109.3 . . ?
C25 C24 H24B 109.3 . . ?
C26 C25 C24 120.6(5) . . ?
C30 C25 C24 123.0(4) . . ?
C30 C25 C26 116.3(5) . . ?
C25 C26 H26 119.9 . . ?
C25 C26 C27 120.1(6) . . ?
C27 C26 H26 119.9 . . ?
C26 C27 H27 119.4 . . ?
C28 C27 C26 121.2(5) . . ?
C28 C27 H27 119.4 . . ?
C27 C28 H28 120.0 . . ?
C27 C28 C29 119.9(5) . . ?
C29 C28 H28 120.0 . . ?
C28 C29 H29 120.4 . . ?
C28 C29 C30 119.1(6) . . ?
C30 C29 H29 120.4 . . ?
C25 C30 S2 119.4(3) . . ?
C25 C30 C29 123.2(5) . . ?
C29 C30 S2 117.4(4) . . ?
O5 C31 O6 127.8(4) . . ?
O5 C31 N5 124.0(4) . . ?
O6 C31 N5 108.2(4) . . ?
O6 C32 C33 107.1(5) . . ?
O6 C32 C34 111.7(5) . . ?
O6 C32 C35 101.0(5) . . ?
C34 C32 C33 112.7(6) . . ?
C34 C32 C35 111.7(6) . . ?
C35 C32 C33 112.0(6) . . ?
C32 C33 H33A 109.5 . . ?
C32 C33 H33B 109.5 . . ?
C32 C33 H33C 109.5 . . ?
H33A C33 H33B 109.5 . . ?
H33A C33 H33C 109.5 . . ?
H33B C33 H33C 109.5 . . ?
C32 C34 H34A 109.5 . . ?
C32 C34 H34B 109.5 . . ?
C32 C34 H34C 109.5 . . ?
H34A C34 H34B 109.5 . . ?
H34A C34 H34C 109.5 . . ?
H34B C34 H34C 109.5 . . ?
C32 C35 H35A 109.5 . . ?
C32 C35 H35B 109.5 . . ?
C32 C35 H35C 109.5 . . ?
H35A C35 H35B 109.5 . . ?
H35A C35 H35C 109.5 . . ?
H35B C35 H35C 109.5 . . ?
O7 S3 N8 115.54(16) . . ?
O7 S3 N9 115.98(17) . . ?
O7 S3 C52 107.63(17) . . ?
N8 S3 C52 107.46(18) . . ?
N9 S3 N8 99.35(17) . . ?
N9 S3 C52 110.49(17) . . ?
O10 S4 N10 109.6(2) . . ?
O10 S4 C65 106.8(2) . . ?
N10 S4 C65 94.93(19) . . ?
O13A S5A C71A 106.4(4) . . ?
O13A S5A C72A 105.1(4) . . ?
C71A S5A C72A 98.8(4) . . ?
O13B S5B C71B 112.1(16) . . ?
O13B S5B C72B 111.1(16) . . ?
C72B S5B C71B 107.4(16) . . ?
O14 S6 C73 105.2(4) . . ?
O14 S6 C74 107.0(3) . . ?
C73 S6 C74 98.2(3) . . ?
O15A S7A C76A 106.0(5) . . ?
O15A S7A C77A 106.4(4) . . ?
C77A S7A C76A 97.5(4) . . ?
O15B S7B C76B 107(3) . . ?
O15B S7B C77B 97.1(19) . . ?
C76B S7B C77B 98(2) . . ?
C47 O9 C48 121.4(3) . . ?
C66 O12 C67 118.9(4) . . ?
C44 N6 H6 119.2 . . ?
C44 N6 C46 121.6(3) . . ?
C46 N6 H6 119.2 . . ?
C46 N7 C42 118.2(3) . . ?
C46 N8 S3 119.6(3) . . ?
C47 N9 S3 117.1(3) . . ?
S4 N10 H10 122.8 . . ?
C66 N10 S4 114.4(3) . . ?
C66 N10 H10 122.8 . . ?
C37 C36 H36 119.7 . . ?
C37 C36 C41 120.7(4) . . ?
C41 C36 H36 119.7 . . ?
C36 C37 H37 119.6 . . ?
C36 C37 C38 120.8(3) . . ?
C38 C37 H37 119.6 . . ?
C37 C38 H38 120.4 . . ?
C37 C38 C39 119.2(4) . . ?
C39 C38 H38 120.4 . . ?
C38 C39 H39 119.9 . . ?
C40 C39 C38 120.1(4) . . ?
C40 C39 H39 119.9 . . ?
C39 C40 H40 119.4 . . ?
C39 C40 C41 121.3(3) . . ?
C41 C40 H40 119.4 . . ?
C36 C41 C40 117.9(3) . . ?
C36 C41 C42 122.4(3) . . ?
C40 C41 C42 119.8(3) . . ?
N7 C42 C41 115.4(3) . . ?
N7 C42 C43 121.7(3) . . ?
C43 C42 C41 122.9(3) . . ?
C42 C43 H43 120.5 . . ?
C44 C43 C42 119.1(3) . . ?
C44 C43 H43 120.5 . . ?
N6 C44 C43 118.1(4) . . ?
N6 C44 C45 116.5(4) . . ?
C43 C44 C45 125.4(4) . . ?
C44 C45 H45A 109.5 . . ?
C44 C45 H45B 109.5 . . ?
C44 C45 H45C 109.5 . . ?
H45A C45 H45B 109.5 . . ?
H45A C45 H45C 109.5 . . ?
H45B C45 H45C 109.5 . . ?
N7 C46 N6 121.3(3) . . ?
N7 C46 N8 125.3(3) . . ?
N8 C46 N6 113.5(3) . . ?
O8 C47 O9 124.3(4) . . ?
O8 C47 N9 129.3(3) . . ?
O9 C47 N9 106.5(3) . . ?
O9 C48 C49 110.8(3) . . ?
O9 C48 C50 110.2(3) . . ?
O9 C48 C51 101.6(3) . . ?
C49 C48 C50 112.2(4) . . ?
C49 C48 C51 111.9(4) . . ?
C50 C48 C51 109.6(4) . . ?
C48 C49 H49A 109.5 . . ?
C48 C49 H49B 109.5 . . ?
C48 C49 H49C 109.5 . . ?
H49A C49 H49B 109.5 . . ?
H49A C49 H49C 109.5 . . ?
H49B C49 H49C 109.5 . . ?
C48 C50 H50A 109.5 . . ?
C48 C50 H50B 109.5 . . ?
C48 C50 H50C 109.5 . . ?
H50A C50 H50B 109.5 . . ?
H50A C50 H50C 109.5 . . ?
H50B C50 H50C 109.5 . . ?
C48 C51 H51A 109.5 . . ?
C48 C51 H51B 109.5 . . ?
C48 C51 H51C 109.5 . . ?
H51A C51 H51B 109.5 . . ?
H51A C51 H51C 109.5 . . ?
H51B C51 H51C 109.5 . . ?
C53 C52 S3 116.3(3) . . ?
C53 C52 C57 121.0(4) . . ?
C57 C52 S3 122.6(3) . . ?
C52 C53 H53 119.8 . . ?
C54 C53 C52 120.5(4) . . ?
C54 C53 H53 119.8 . . ?
C53 C54 H54 120.3 . . ?
C53 C54 C55 119.4(4) . . ?
C55 C54 H54 120.3 . . ?
C54 C55 H55 120.2 . . ?
C54 C55 C56 119.5(4) . . ?
C56 C55 H55 120.2 . . ?
C55 C56 H56 118.6 . . ?
C57 C56 C55 122.8(4) . . ?
C57 C56 H56 118.6 . . ?
C52 C57 C58 123.7(3) . . ?
C56 C57 C52 116.8(4) . . ?
C56 C57 C58 119.5(4) . . ?
C57 C58 H58A 109.5 . . ?
C57 C58 H58B 109.5 . . ?
C57 C58 C59 110.9(3) . . ?
H58A C58 H58B 108.0 . . ?
C59 C58 H58A 109.5 . . ?
C59 C58 H58B 109.5 . . ?
C58 C59 H59A 108.8 . . ?
C58 C59 H59B 108.8 . . ?
H59A C59 H59B 107.7 . . ?
C60 C59 C58 113.8(3) . . ?
C60 C59 H59A 108.8 . . ?
C60 C59 H59B 108.8 . . ?
C61 C60 C59 118.8(4) . . ?
C61 C60 C65 117.8(4) . . ?
C65 C60 C59 123.4(4) . . ?
C60 C61 H61 119.5 . . ?
C60 C61 C62 121.1(5) . . ?
C62 C61 H61 119.5 . . ?
C61 C62 H62 119.9 . . ?
C63 C62 C61 120.2(5) . . ?
C63 C62 H62 119.9 . . ?
C62 C63 H63 120.0 . . ?
C64 C63 C62 120.1(4) . . ?
C64 C63 H63 120.0 . . ?
C63 C64 H64 120.3 . . ?
C63 C64 C65 119.4(5) . . ?
C65 C64 H64 120.3 . . ?
C60 C65 S4 120.9(3) . . ?
C64 C65 S4 117.5(4) . . ?
C64 C65 C60 121.4(4) . . ?
O11 C66 O12 126.0(5) . . ?
O11 C66 N10 123.4(4) . . ?
O12 C66 N10 110.6(4) . . ?
O12 C67 C68 110.8(5) . . ?
O12 C67 C69 107.9(6) . . ?
O12 C67 C70 102.0(5) . . ?
C68 C67 C70 110.4(7) . . ?
C69 C67 C68 114.2(6) . . ?
C69 C67 C70 110.9(7) . . ?
C67 C68 H68A 109.5 . . ?
C67 C68 H68B 109.5 . . ?
C67 C68 H68C 109.5 . . ?
H68A C68 H68B 109.5 . . ?
H68A C68 H68C 109.5 . . ?
H68B C68 H68C 109.5 . . ?
C67 C69 H69A 109.5 . . ?
C67 C69 H69B 109.5 . . ?
C67 C69 H69C 109.5 . . ?
H69A C69 H69B 109.5 . . ?
H69A C69 H69C 109.5 . . ?
H69B C69 H69C 109.5 . . ?
C67 C70 H70A 109.5 . . ?
C67 C70 H70B 109.5 . . ?
C67 C70 H70C 109.5 . . ?
H70A C70 H70B 109.5 . . ?
H70A C70 H70C 109.5 . . ?
H70B C70 H70C 109.5 . . ?
S5A C71A H71A 109.5 . . ?
S5A C71A H71B 109.5 . . ?
S5A C71A H71C 109.5 . . ?
H71A C71A H71B 109.5 . . ?
H71A C71A H71C 109.5 . . ?
H71B C71A H71C 109.5 . . ?
S5B C71B H71D 109.5 . . ?
S5B C71B H71E 109.5 . . ?
S5B C71B H71F 109.5 . . ?
H71D C71B H71E 109.5 . . ?
H71D C71B H71F 109.5 . . ?
H71E C71B H71F 109.5 . . ?
S5A C72A H72A 109.5 . . ?
S5A C72A H72B 109.5 . . ?
S5A C72A H72C 109.5 . . ?
H72A C72A H72B 109.5 . . ?
H72A C72A H72C 109.5 . . ?
H72B C72A H72C 109.5 . . ?
S5B C72B H72D 109.5 . . ?
S5B C72B H72E 109.5 . . ?
S5B C72B H72F 109.5 . . ?
H72D C72B H72E 109.5 . . ?
H72D C72B H72F 109.5 . . ?
H72E C72B H72F 109.5 . . ?
S6 C73 H73A 109.5 . . ?
S6 C73 H73B 109.5 . . ?
S6 C73 H73C 109.5 . . ?
H73A C73 H73B 109.5 . . ?
H73A C73 H73C 109.5 . . ?
H73B C73 H73C 109.5 . . ?
S6 C74 H74A 109.5 . . ?
S6 C74 H74B 109.5 . . ?
S6 C74 H74C 109.5 . . ?
H74A C74 H74B 109.5 . . ?
H74A C74 H74C 109.5 . . ?
H74B C74 H74C 109.5 . . ?
S7A C76A H76A 109.5 . . ?
S7A C76A H76B 109.5 . . ?
S7A C76A H76C 109.5 . . ?
H76A C76A H76B 109.5 . . ?
H76A C76A H76C 109.5 . . ?
H76B C76A H76C 109.5 . . ?
S7B C76B H76D 109.5 . . ?
S7B C76B H76E 109.5 . . ?
S7B C76B H76F 109.5 . . ?
H76D C76B H76E 109.5 . . ?
H76D C76B H76F 109.5 . . ?
H76E C76B H76F 109.5 . . ?
S7A C77A H77A 109.5 . . ?
S7A C77A H77B 109.5 . . ?
S7A C77A H77C 109.5 . . ?
H77A C77A H77B 109.5 . . ?
H77A C77A H77C 109.5 . . ?
H77B C77A H77C 109.5 . . ?
S7B C77B H77D 109.5 . . ?
S7B C77B H77E 109.5 . . ?
S7B C77B H77F 109.5 . . ?
H77D C77B H77E 109.5 . . ?
H77D C77B H77F 109.5 . . ?
H77E C77B H77F 109.5 . . ?

loop_
_geom_bond_atom_site_label_1
_geom_bond_atom_site_label_2
_geom_bond_distance
_geom_bond_site_symmetry_2
_geom_bond_publ_flag
S1 O1 1.441(4) . ?
S1 N3 1.596(4) . ?
S1 N4 1.559(4) . ?
S1 C17 1.805(4) . ?
S2 O4 1.477(4) . ?
S2 N5 1.677(4) . ?
S2 C30 1.805(5) . ?
O2 C12 1.228(6) . ?
O3 C12 1.342(6) . ?
O3 C13 1.461(6) . ?
O5 C31 1.207(5) . ?
O6 C31 1.329(5) . ?
O6 C32 1.476(6) . ?
N1 C7 1.339(6) . ?
N1 C11 1.336(6) . ?
N2 H2 0.8800 . ?
N2 C9 1.351(6) . ?
N2 C11 1.372(6) . ?
N3 C11 1.336(6) . ?
N4 C12 1.366(6) . ?
N5 H5 0.8800 . ?
N5 C31 1.381(6) . ?
C1 H1 0.9500 . ?
C1 C2 1.376(6) . ?
C1 C6 1.402(6) . ?
C2 H2A 0.9500 . ?
C2 C3 1.387(7) . ?
C3 H3 0.9500 . ?
C3 C4 1.391(7) . ?
C4 H4 0.9500 . ?
C4 C5 1.365(7) . ?
C5 H5A 0.9500 . ?
C5 C6 1.389(6) . ?
C6 C7 1.472(6) . ?
C7 C8 1.405(6) . ?
C8 H8 0.9500 . ?
C8 C9 1.358(7) . ?
C9 C10 1.500(6) . ?
C10 H10A 0.9800 . ?
C10 H10B 0.9800 . ?
C10 H10C 0.9800 . ?
C13 C14 1.523(8) . ?
C13 C15 1.506(8) . ?
C13 C16 1.525(8) . ?
C14 H14A 0.9800 . ?
C14 H14B 0.9800 . ?
C14 H14C 0.9800 . ?
C15 H15A 0.9800 . ?
C15 H15B 0.9800 . ?
C15 H15C 0.9800 . ?
C16 H16A 0.9800 . ?
C16 H16B 0.9800 . ?
C16 H16C 0.9800 . ?
C17 C18 1.390(6) . ?
C17 C22 1.396(7) . ?
C18 H18 0.9500 . ?
C18 C19 1.403(7) . ?
C19 H19 0.9500 . ?
C19 C20 1.368(8) . ?
C20 H20 0.9500 . ?
C20 C21 1.368(7) . ?
C21 H21 0.9500 . ?
C21 C22 1.414(6) . ?
C22 C23 1.508(7) . ?
C23 H23A 0.9900 . ?
C23 H23B 0.9900 . ?
C23 C24 1.539(6) . ?
C24 H24A 0.9900 . ?
C24 H24B 0.9900 . ?
C24 C25 1.517(7) . ?
C25 C26 1.400(7) . ?
C25 C30 1.385(7) . ?
C26 H26 0.9500 . ?
C26 C27 1.408(8) . ?
C27 H27 0.9500 . ?
C27 C28 1.357(9) . ?
C28 H28 0.9500 . ?
C28 C29 1.367(8) . ?
C29 H29 0.9500 . ?
C29 C30 1.389(7) . ?
C32 C33 1.526(9) . ?
C32 C34 1.494(8) . ?
C32 C35 1.520(8) . ?
C33 H33A 0.9800 . ?
C33 H33B 0.9800 . ?
C33 H33C 0.9800 . ?
C34 H34A 0.9800 . ?
C34 H34B 0.9800 . ?
C34 H34C 0.9800 . ?
C35 H35A 0.9800 . ?
C35 H35B 0.9800 . ?
C35 H35C 0.9800 . ?
S3 O7 1.443(3) . ?
S3 N8 1.594(3) . ?
S3 N9 1.568(3) . ?
S3 C52 1.794(4) . ?
S4 O10 1.478(3) . ?
S4 N10 1.675(4) . ?
S4 C65 1.779(5) . ?
S5A O13A 1.506(4) . ?
S5A C71A 1.749(9) . ?
S5A C72A 1.772(8) . ?
S5B O13B 1.470(17) . ?
S5B C71B 1.738(19) . ?
S5B C72B 1.722(17) . ?
S6 O14 1.527(4) . ?
S6 C73 1.780(7) . ?
S6 C74 1.793(6) . ?
S7A O15A 1.521(8) . ?
S7A C76A 1.785(11) . ?
S7A C77A 1.762(8) . ?
S7B O15B 1.52(4) . ?
S7B C76B 1.64(5) . ?
S7B C77B 1.78(3) . ?
O8 C47 1.209(5) . ?
O9 C47 1.363(4) . ?
O9 C48 1.476(5) . ?
O11 C66 1.223(6) . ?
O12 C66 1.323(6) . ?
O12 C67 1.465(6) . ?
N6 H6 0.8800 . ?
N6 C44 1.354(5) . ?
N6 C46 1.371(5) . ?
N7 C42 1.341(4) . ?
N7 C46 1.337(5) . ?
N8 C46 1.347(5) . ?
N9 C47 1.374(5) . ?
N10 H10 0.8800 . ?
N10 C66 1.359(6) . ?
C36 H36 0.9500 . ?
C36 C37 1.374(6) . ?
C36 C41 1.399(5) . ?
C37 H37 0.9500 . ?
C37 C38 1.385(6) . ?
C38 H38 0.9500 . ?
C38 C39 1.388(5) . ?
C39 H39 0.9500 . ?
C39 C40 1.373(6) . ?
C40 H40 0.9500 . ?
C40 C41 1.399(5) . ?
C41 C42 1.477(5) . ?
C42 C43 1.408(5) . ?
C43 H43 0.9500 . ?
C43 C44 1.359(6) . ?
C44 C45 1.490(6) . ?
C45 H45A 0.9800 . ?
C45 H45B 0.9800 . ?
C45 H45C 0.9800 . ?
C48 C49 1.499(7) . ?
C48 C50 1.510(5) . ?
C48 C51 1.522(6) . ?
C49 H49A 0.9800 . ?
C49 H49B 0.9800 . ?
C49 H49C 0.9800 . ?
C50 H50A 0.9800 . ?
C50 H50B 0.9800 . ?
C50 H50C 0.9800 . ?
C51 H51A 0.9800 . ?
C51 H51B 0.9800 . ?
C51 H51C 0.9800 . ?
C52 C53 1.395(5) . ?
C52 C57 1.402(6) . ?
C53 H53 0.9500 . ?
C53 C54 1.382(6) . ?
C54 H54 0.9500 . ?
C54 C55 1.383(6) . ?
C55 H55 0.9500 . ?
C55 C56 1.387(6) . ?
C56 H56 0.9500 . ?
C56 C57 1.386(6) . ?
C57 C58 1.522(6) . ?
C58 H58A 0.9900 . ?
C58 H58B 0.9900 . ?
C58 C59 1.543(5) . ?
C59 H59A 0.9900 . ?
C59 H59B 0.9900 . ?
C59 C60 1.513(5) . ?
C60 C61 1.382(6) . ?
C60 C65 1.407(6) . ?
C61 H61 0.9500 . ?
C61 C62 1.393(7) . ?
C62 H62 0.9500 . ?
C62 C63 1.391(8) . ?
C63 H63 0.9500 . ?
C63 C64 1.374(7) . ?
C64 H64 0.9500 . ?
C64 C65 1.398(6) . ?
C67 C68 1.513(10) . ?
C67 C69 1.511(11) . ?
C67 C70 1.516(10) . ?
C68 H68A 0.9800 . ?
C68 H68B 0.9800 . ?
C68 H68C 0.9800 . ?
C69 H69A 0.9800 . ?
C69 H69B 0.9800 . ?
C69 H69C 0.9800 . ?
C70 H70A 0.9800 . ?
C70 H70B 0.9800 . ?
C70 H70C 0.9800 . ?
C71A H71A 0.9800 . ?
C71A H71B 0.9800 . ?
C71A H71C 0.9800 . ?
C71B H71D 0.9800 . ?
C71B H71E 0.9800 . ?
C71B H71F 0.9800 . ?
C72A H72A 0.9800 . ?
C72A H72B 0.9800 . ?
C72A H72C 0.9800 . ?
C72B H72D 0.9800 . ?
C72B H72E 0.9800 . ?
C72B H72F 0.9800 . ?
C73 H73A 0.9800 . ?
C73 H73B 0.9800 . ?
C73 H73C 0.9800 . ?
C74 H74A 0.9800 . ?
C74 H74B 0.9800 . ?
C74 H74C 0.9800 . ?
C76A H76A 0.9800 . ?
C76A H76B 0.9800 . ?
C76A H76C 0.9800 . ?
C76B H76D 0.9800 . ?
C76B H76E 0.9800 . ?
C76B H76F 0.9800 . ?
C77A H77A 0.9800 . ?
C77A H77B 0.9800 . ?
C77A H77C 0.9800 . ?
C77B H77D 0.9800 . ?
C77B H77E 0.9800 . ?
C77B H77F 0.9800 . ?

loop_
_geom_torsion_atom_site_label_1
_geom_torsion_atom_site_label_2
_geom_torsion_atom_site_label_3
_geom_torsion_atom_site_label_4
_geom_torsion
_geom_torsion_site_symmetry_1
_geom_torsion_site_symmetry_2
_geom_torsion_site_symmetry_3
_geom_torsion_site_symmetry_4
_geom_torsion_publ_flag
S1 N3 C11 N1 -4.1(6) . . . . ?
S1 N3 C11 N2 176.2(3) . . . . ?
S1 N4 C12 O2 -178.3(4) . . . . ?
S1 N4 C12 O3 3.3(6) . . . . ?
S1 C17 C18 C19 179.1(4) . . . . ?
S1 C17 C22 C21 -178.4(4) . . . . ?
S1 C17 C22 C23 2.4(7) . . . . ?
S2 N5 C31 O5 -13.0(7) . . . . ?
S2 N5 C31 O6 167.8(3) . . . . ?
O1 S1 N3 C11 -48.6(4) . . . . ?
O1 S1 N4 C12 61.9(4) . . . . ?
O1 S1 C17 C18 7.4(4) . . . . ?
O1 S1 C17 C22 -173.7(4) . . . . ?
O4 S2 N5 C31 -82.8(4) . . . . ?
O4 S2 C30 C25 157.1(4) . . . . ?
O4 S2 C30 C29 -22.4(4) . . . . ?
N1 C7 C8 C9 -0.1(6) . . . . ?
N3 S1 N4 C12 -173.2(4) . . . . ?
N3 S1 C17 C18 -117.1(4) . . . . ?
N3 S1 C17 C22 61.7(4) . . . . ?
N4 S1 N3 C11 -174.9(3) . . . . ?
N4 S1 C17 C18 135.9(4) . . . . ?
N4 S1 C17 C22 -45.2(4) . . . . ?
N5 S2 C30 C25 -91.9(4) . . . . ?
N5 S2 C30 C29 88.7(4) . . . . ?
C1 C2 C3 C4 0.3(7) . . . . ?
C1 C6 C7 N1 10.2(5) . . . . ?
C1 C6 C7 C8 -170.1(4) . . . . ?
C2 C1 C6 C5 0.8(6) . . . . ?
C2 C1 C6 C7 -178.7(4) . . . . ?
C2 C3 C4 C5 0.0(7) . . . . ?
C3 C4 C5 C6 0.1(7) . . . . ?
C4 C5 C6 C1 -0.5(6) . . . . ?
C4 C5 C6 C7 178.9(4) . . . . ?
C5 C6 C7 N1 -169.2(4) . . . . ?
C5 C6 C7 C8 10.5(6) . . . . ?
C6 C1 C2 C3 -0.7(6) . . . . ?
C6 C7 C8 C9 -179.9(4) . . . . ?
C7 N1 C11 N2 -0.3(6) . . . . ?
C7 N1 C11 N3 179.9(4) . . . . ?
C7 C8 C9 N2 -1.0(6) . . . . ?
C7 C8 C9 C10 178.1(4) . . . . ?
C9 N2 C11 N1 -0.8(6) . . . . ?
C9 N2 C11 N3 178.9(4) . . . . ?
C11 N1 C7 C6 -179.4(3) . . . . ?
C11 N1 C7 C8 0.8(6) . . . . ?
C11 N2 C9 C8 1.5(6) . . . . ?
C11 N2 C9 C10 -177.6(4) . . . . ?
C12 O3 C13 C14 -174.9(5) . . . . ?
C12 O3 C13 C15 68.8(6) . . . . ?
C12 O3 C13 C16 -58.4(7) . . . . ?
C13 O3 C12 O2 -6.0(7) . . . . ?
C13 O3 C12 N4 172.4(4) . . . . ?
C17 S1 N3 C11 71.5(4) . . . . ?
C17 S1 N4 C12 -61.5(4) . . . . ?
C17 C18 C19 C20 -1.1(8) . . . . ?
C17 C22 C23 C24 107.0(5) . . . . ?
C18 C17 C22 C21 0.4(7) . . . . ?
C18 C17 C22 C23 -178.8(4) . . . . ?
C18 C19 C20 C21 1.3(8) . . . . ?
C19 C20 C21 C22 -0.7(8) . . . . ?
C20 C21 C22 C17 -0.2(7) . . . . ?
C20 C21 C22 C23 179.1(5) . . . . ?
C21 C22 C23 C24 -72.2(5) . . . . ?
C22 C17 C18 C19 0.2(7) . . . . ?
C22 C23 C24 C25 168.8(4) . . . . ?
C23 C24 C25 C26 95.2(5) . . . . ?
C23 C24 C25 C30 -82.6(5) . . . . ?
C24 C25 C26 C27 -178.2(4) . . . . ?
C24 C25 C30 S2 -2.5(6) . . . . ?
C24 C25 C30 C29 176.9(4) . . . . ?
C25 C26 C27 C28 0.3(8) . . . . ?
C26 C25 C30 S2 179.6(3) . . . . ?
C26 C25 C30 C29 -0.9(7) . . . . ?
C26 C27 C28 C29 0.9(8) . . . . ?
C27 C28 C29 C30 -2.1(8) . . . . ?
C28 C29 C30 S2 -178.4(4) . . . . ?
C28 C29 C30 C25 2.1(7) . . . . ?
C30 S2 N5 C31 168.0(4) . . . . ?
C30 C25 C26 C27 -0.3(7) . . . . ?
C31 O6 C32 C33 -64.8(6) . . . . ?
C31 O6 C32 C34 59.0(7) . . . . ?
C31 O6 C32 C35 177.9(5) . . . . ?
C32 O6 C31 O5 1.1(7) . . . . ?
C32 O6 C31 N5 -179.6(4) . . . . ?
S3 N8 C46 N6 -176.4(3) . . . . ?
S3 N8 C46 N7 3.3(5) . . . . ?
S3 N9 C47 O8 -7.7(6) . . . . ?
S3 N9 C47 O9 172.5(2) . . . . ?
S3 C52 C53 C54 -176.4(3) . . . . ?
S3 C52 C57 C56 175.7(3) . . . . ?
S3 C52 C57 C58 -6.0(5) . . . . ?
S4 N10 C66 O11 0.0(7) . . . . ?
S4 N10 C66 O12 179.5(4) . . . . ?
O7 S3 N8 C46 56.2(3) . . . . ?
O7 S3 N9 C47 -55.8(3) . . . . ?
O7 S3 C52 C53 -0.8(3) . . . . ?
O7 S3 C52 C57 -178.1(3) . . . . ?
O10 S4 N10 C66 82.1(4) . . . . ?
O10 S4 C65 C60 -156.6(3) . . . . ?
O10 S4 C65 C64 19.9(4) . . . . ?
N7 C42 C43 C44 -1.3(5) . . . . ?
N8 S3 N9 C47 179.7(3) . . . . ?
N8 S3 C52 C53 124.3(3) . . . . ?
N8 S3 C52 C57 -53.1(3) . . . . ?
N9 S3 N8 C46 -179.0(3) . . . . ?
N9 S3 C52 C53 -128.3(3) . . . . ?
N9 S3 C52 C57 54.3(3) . . . . ?
N10 S4 C65 C60 91.3(3) . . . . ?
N10 S4 C65 C64 -92.2(4) . . . . ?
C36 C37 C38 C39 0.1(6) . . . . ?
C36 C41 C42 N7 -174.0(3) . . . . ?
C36 C41 C42 C43 6.7(5) . . . . ?
C37 C36 C41 C40 -0.6(6) . . . . ?
C37 C36 C41 C42 -179.7(4) . . . . ?
C37 C38 C39 C40 -1.4(6) . . . . ?
C38 C39 C40 C41 1.7(6) . . . . ?
C39 C40 C41 C36 -0.7(6) . . . . ?
C39 C40 C41 C42 178.3(4) . . . . ?
C40 C41 C42 N7 6.9(5) . . . . ?
C40 C41 C42 C43 -172.4(4) . . . . ?
C41 C36 C37 C38 1.0(6) . . . . ?
C41 C42 C43 C44 177.9(3) . . . . ?
C42 N7 C46 N6 0.9(5) . . . . ?
C42 N7 C46 N8 -178.7(3) . . . . ?
C42 C43 C44 N6 0.4(5) . . . . ?
C42 C43 C44 C45 -178.4(4) . . . . ?
C44 N6 C46 N7 -1.9(5) . . . . ?
C44 N6 C46 N8 177.8(3) . . . . ?
C46 N6 C44 C43 1.2(5) . . . . ?
C46 N6 C44 C45 -180.0(3) . . . . ?
C46 N7 C42 C41 -178.7(3) . . . . ?
C46 N7 C42 C43 0.6(5) . . . . ?
C47 O9 C48 C49 67.2(5) . . . . ?
C47 O9 C48 C50 -57.6(5) . . . . ?
C47 O9 C48 C51 -173.7(4) . . . . ?
C48 O9 C47 O8 -7.2(6) . . . . ?
C48 O9 C47 N9 172.5(3) . . . . ?
C52 S3 N8 C46 -63.9(3) . . . . ?
C52 S3 N9 C47 67.0(3) . . . . ?
C52 C53 C54 C55 0.4(5) . . . . ?
C52 C57 C58 C59 -102.5(4) . . . . ?
C53 C52 C57 C56 -1.5(5) . . . . ?
C53 C52 C57 C58 176.7(3) . . . . ?
C53 C54 C55 C56 -1.2(5) . . . . ?
C54 C55 C56 C57 0.6(6) . . . . ?
C55 C56 C57 C52 0.7(5) . . . . ?
C55 C56 C57 C58 -177.6(3) . . . . ?
C56 C57 C58 C59 75.7(4) . . . . ?
C57 C52 C53 C54 1.0(5) . . . . ?
C57 C58 C59 C60 171.2(3) . . . . ?
C58 C59 C60 C61 -90.7(5) . . . . ?
C58 C59 C60 C65 90.6(5) . . . . ?
C59 C60 C61 C62 -176.6(4) . . . . ?
C59 C60 C65 S4 -7.7(5) . . . . ?
C59 C60 C65 C64 176.0(4) . . . . ?
C60 C61 C62 C63 0.5(7) . . . . ?
C61 C60 C65 S4 173.7(3) . . . . ?
C61 C60 C65 C64 -2.7(6) . . . . ?
C61 C62 C63 C64 -2.6(7) . . . . ?
C62 C63 C64 C65 2.0(7) . . . . ?
C63 C64 C65 S4 -175.8(4) . . . . ?
C63 C64 C65 C60 0.7(6) . . . . ?
C65 S4 N10 C66 -168.2(4) . . . . ?
C65 C60 C61 C62 2.1(6) . . . . ?
C66 O12 C67 C68 66.0(7) . . . . ?
C66 O12 C67 C69 -59.7(7) . . . . ?
C66 O12 C67 C70 -176.6(7) . . . . ?
C67 O12 C66 O11 -9.2(9) . . . . ?
C67 O12 C66 N10 171.3(5) . . . . ?

loop_
_exptl_oxdiff_crystal_face_indexfrac_h
_exptl_oxdiff_crystal_face_indexfrac_k
_exptl_oxdiff_crystal_face_indexfrac_l
_exptl_oxdiff_crystal_face_x
_exptl_oxdiff_crystal_face_y
_exptl_oxdiff_crystal_face_z
0.0017 -0.9901 -5.0046 0.0870 -0.1605 0.3749
5.0018 2.0039 0.0011 0.0899 -0.5103 -0.1680
-5.0013 -2.0024 -1.0013 -0.0915 0.4739 0.2446
-2.0035 -1.0086 5.0046 -0.0091 0.3910 -0.3180
2.0008 1.9881 5.0043 -0.0696 -0.0482 -0.4404
-0.0012 0.9991 -0.0000 -0.0951 -0.0218 0.0086
0.0012 -0.9991 0.0000 0.0951 0.0218 -0.0086
-5.0082 -1.0045 5.0053 -0.1780 0.6711 -0.2068
-0.9974 -4.9938 -4.0045 0.4134 0.0569 0.3010
